data_4334637
loop_
_publ_author_name
'Joseph Jankolovits'
'Jeff W. Kampf'
'Vincent L. Pecoraro'

_publ_contact_author vlpec@umich.edu
_publ_section_title
;
 Isolation of Elusive Tetranuclear and Pentanuclear M(II)-Hydroximate
 Intermediates in the Assembly of Lanthanide [15-Metallacrown-5] Complexes
;
_journal_name_full 'Inorganic Chemistry'
_journal_page_first 5063
_journal_page_last 5076
_journal_paper_doi 10.1021/ic302831u
_journal_volume 52
_journal_year 2013
_chemical_formula_moiety 'C80 H80 N20 Ni6 O26'
_chemical_formula_sum 'C98.75 H85.25 N10.88 Ni5 O19.25'
_chemical_formula_weight 2025.83
_chemical_name_systematic
; 
 ? 
;
_space_group_IT_number 2
_symmetry_cell_setting triclinic
_symmetry_space_group_name_Hall '-P 1'
_symmetry_space_group_name_H-M 'P -1'
_atom_sites_solution_hydrogens geom
_atom_sites_solution_primary direct
_atom_sites_solution_secondary difmap
_audit_creation_method SHELXL-97
_cell_angle_alpha 85.346(6)
_cell_angle_beta 85.445(6)
_cell_angle_gamma 85.262(6)
_cell_formula_units_Z 2
_cell_length_a 13.1078(2)
_cell_length_b 15.7214(3)
_cell_length_c 21.3430(15)
_cell_measurement_reflns_used 48929
_cell_measurement_temperature 358(2)
_cell_measurement_theta_max 68.30
_cell_measurement_theta_min 2.10
_cell_volume 4357.0(3)
_computing_cell_refinement 'CrystalClear-SM Expert 2.0 r12'
_computing_data_collection 'CrystalClear-SM Expert 2.0 r12 (Rigaku, 2011)'
_computing_data_reduction 'CrystalClear-SM Expert 2.0 r12'
_computing_molecular_graphics 'Bruker SHELXTL'
_computing_publication_material 'Bruker SHELXTL'
_computing_structure_refinement 'SHELXL-97 (Sheldrick, 1997)'
_computing_structure_solution 'SHELXS-97 (Sheldrick, 1990)'
_diffrn_ambient_temperature 358(2)
_diffrn_detector_area_resol_mean 29.257
_diffrn_measured_fraction_theta_full 0.983
_diffrn_measured_fraction_theta_max 0.983
_diffrn_measurement_device_type 'Rigaku Saturn944+ CCD'
_diffrn_measurement_method \w
_diffrn_radiation_monochromator confocal
_diffrn_radiation_source 'micro-focus rotating anode'
_diffrn_radiation_type CuK\a
_diffrn_radiation_wavelength 1.54178
_diffrn_reflns_av_R_equivalents 0.1003
_diffrn_reflns_av_sigmaI/netI 0.0570
_diffrn_reflns_limit_h_max 15
_diffrn_reflns_limit_h_min -15
_diffrn_reflns_limit_k_max 18
_diffrn_reflns_limit_k_min -18
_diffrn_reflns_limit_l_max 25
_diffrn_reflns_limit_l_min -23
_diffrn_reflns_number 127732
_diffrn_reflns_theta_full 68.23
_diffrn_reflns_theta_max 68.23
_diffrn_reflns_theta_min 2.08
_diffrn_standards_number 0
_exptl_absorpt_coefficient_mu 1.858
_exptl_absorpt_correction_T_max 0.9817
_exptl_absorpt_correction_T_min 0.7310
_exptl_absorpt_correction_type multi-scan
_exptl_absorpt_process_details
;
    Higashi, T. (1995). Program for Absorption Correction.
    Rigaku Corporation, Tokyo, Japan.
;
_exptl_crystal_colour brown
_exptl_crystal_density_diffrn 1.544
_exptl_crystal_description needle
_exptl_crystal_F_000 2096
_exptl_crystal_size_max 0.18
_exptl_crystal_size_mid 0.06
_exptl_crystal_size_min 0.01
_refine_diff_density_max 1.940
_refine_diff_density_min -0.828
_refine_diff_density_rms 0.103
_refine_ls_extinction_method none
_refine_ls_goodness_of_fit_ref 1.182
_refine_ls_hydrogen_treatment mixed
_refine_ls_matrix_type full
_refine_ls_number_parameters 1288
_refine_ls_number_reflns 15677
_refine_ls_number_restraints 186
_refine_ls_restrained_S_all 1.186
_refine_ls_R_factor_all 0.0878
_refine_ls_R_factor_gt 0.0715
_refine_ls_shift/su_max 0.001
_refine_ls_shift/su_mean 0.000
_refine_ls_structure_factor_coef Fsqd
_refine_ls_weighting_details 'calc w=1/[\s^2^(Fo^2^)+(0.1249P)^2^+0.9506P] where P=(Fo^2^+2Fc^2^)/3'
_refine_ls_weighting_scheme calc
_refine_ls_wR_factor_gt 0.2066
_refine_ls_wR_factor_ref 0.2181
_reflns_number_gt 11958
_reflns_number_total 15677
_reflns_threshold_expression >2sigma(I)
_cod_data_source_file ic302831u_si_001_3.cif
_cod_data_source_block Ni5(quinHA)4
_cod_database_code 4334637

loop_
_symmetry_equiv_pos_as_xyz
'x, y, z'
'-x, -y, -z'

loop_
_atom_site_label
_atom_site_type_symbol
_atom_site_fract_x
_atom_site_fract_y
_atom_site_fract_z
_atom_site_U_iso_or_equiv
_atom_site_adp_type
_atom_site_occupancy
_atom_site_symmetry_multiplicity
_atom_site_calc_flag
_atom_site_refinement_flags
_atom_site_disorder_assembly
_atom_site_disorder_group
Ni1 Ni 0.58023(5) 0.82096(4) 0.31081(3) 0.02899(19) Uani 1 1 d . . .
Ni2 Ni 0.74872(5) 0.78079(5) 0.10580(4) 0.0314(2) Uani 1 1 d . . .
Ni3 Ni 1.07270(5) 0.70878(4) 0.19909(4) 0.0318(2) Uani 1 1 d . . .
Ni4 Ni 0.90216(5) 0.75452(4) 0.40271(4) 0.02890(19) Uani 1 1 d . . .
Ni5 Ni 0.81532(5) 0.71864(4) 0.25897(4) 0.02910(19) Uani 1 1 d . . .
O1 O 0.4968(2) 0.85066(19) 0.22815(15) 0.0321(7) Uani 1 1 d . . .
O2 O 0.6766(2) 0.77093(19) 0.24384(14) 0.0323(7) Uani 1 1 d . . .
O3 O 0.8914(2) 0.75988(19) 0.04579(15) 0.0350(7) Uani 1 1 d . . .
O4 O 0.8505(2) 0.73439(19) 0.16792(15) 0.0330(7) Uani 1 1 d . . .
O5 O 1.1611(2) 0.7053(2) 0.28094(15) 0.0368(7) Uani 1 1 d . . .
O6 O 0.9642(2) 0.70968(19) 0.26954(14) 0.0316(7) Uani 1 1 d . . .
O7 O 0.7695(2) 0.80904(18) 0.45872(14) 0.0297(6) Uani 1 1 d . . .
O8 O 0.79159(19) 0.75607(18) 0.34436(14) 0.0309(7) Uani 1 1 d . . .
O100 O 0.4040(4) 0.3428(3) 0.4130(4) 0.118(3) Uani 1 1 d . . .
O101 O 0.5386(6) 0.3576(4) 0.4568(3) 0.105(2) Uani 1 1 d . . .
O102 O 0.5511(4) 0.3035(4) 0.3710(3) 0.0879(16) Uani 1 1 d . . .
O105 O 1.0054(4) 1.1957(3) 0.2273(3) 0.0815(14) Uani 1 1 d . . .
O106 O 0.9295(3) 1.2639(3) 0.1500(2) 0.0630(11) Uani 1 1 d . . .
O107 O 0.8373(4) 1.2128(4) 0.2300(2) 0.0885(16) Uani 1 1 d . . .
N1 N 0.6026(3) 0.8359(2) 0.06842(18) 0.0350(8) Uani 1 1 d . . .
N2 N 0.6491(3) 0.7919(2) 0.18310(18) 0.0312(8) Uani 1 1 d . . .
N3 N 1.1400(3) 0.7106(2) 0.10428(18) 0.0316(8) Uani 1 1 d . . .
N4 N 0.9509(3) 0.7220(2) 0.14387(18) 0.0312(8) Uani 1 1 d . . .
N5 N 1.0518(3) 0.7412(2) 0.43860(19) 0.0326(8) Uani 1 1 d . . .
N6 N 0.9965(2) 0.7158(2) 0.32831(18) 0.0311(8) Uani 1 1 d . . .
N7 N 0.5203(2) 0.8601(2) 0.40052(17) 0.0292(8) Uani 1 1 d . . .
N8 N 0.6948(2) 0.7874(2) 0.36710(18) 0.0302(8) Uani 1 1 d . . .
N50 N 0.5055(2) 0.7053(2) 0.33113(18) 0.0316(8) Uani 1 1 d . . .
N55 N 0.6175(3) 0.9541(2) 0.29718(18) 0.0317(8) Uani 1 1 d . . .
N60 N 0.7882(3) 0.9086(2) 0.10535(18) 0.0328(8) Uani 1 1 d . . .
N65 N 0.7163(3) 0.6559(3) 0.0909(2) 0.0396(9) Uani 1 1 d . . .
N70 N 1.0920(3) 0.5714(2) 0.2038(2) 0.0430(10) Uani 1 1 d . . .
N75 N 1.1037(3) 0.8457(2) 0.18816(19) 0.0335(8) Uani 1 1 d . . .
N80 N 0.9335(2) 0.8830(2) 0.37650(18) 0.0293(8) Uani 1 1 d . . .
N85 N 0.8718(3) 0.6315(2) 0.44183(19) 0.0343(8) Uani 1 1 d . . .
N100 N 0.4973(4) 0.3317(3) 0.4145(3) 0.0540(12) Uani 1 1 d . . .
N105 N 0.9235(4) 1.2237(3) 0.2023(3) 0.0587(13) Uani 1 1 d . . .
C1 C 0.5585(3) 0.8328(3) 0.1805(2) 0.0308(9) Uani 1 1 d . . .
C2 C 0.5321(3) 0.8551(3) 0.1140(2) 0.0323(9) Uani 1 1 d . . .
C3 C 0.4334(3) 0.8924(3) 0.1021(3) 0.0409(11) Uani 1 1 d . . .
H3 H 0.3862 0.9053 0.1355 0.049 Uiso 1 1 calc R . .
C4 C 0.4078(4) 0.9094(3) 0.0420(3) 0.0464(12) Uani 1 1 d . . .
H4 H 0.3430 0.9344 0.0337 0.056 Uiso 1 1 calc R . .
C5 C 0.4796(4) 0.8889(3) -0.0076(3) 0.0449(12) Uani 1 1 d . . .
C6 C 0.4574(4) 0.9024(4) -0.0719(3) 0.0555(14) Uani 1 1 d . . .
H6 H 0.3938 0.9274 -0.0827 0.067 Uiso 1 1 calc R . .
C7 C 0.5297(5) 0.8784(4) -0.1175(3) 0.0629(17) Uani 1 1 d . . .
H7 H 0.5143 0.8864 -0.1595 0.076 Uiso 1 1 calc R . .
C8 C 0.6270(5) 0.8420(4) -0.1027(3) 0.0623(16) Uani 1 1 d . . .
H8 H 0.6754 0.8262 -0.1348 0.075 Uiso 1 1 calc R . .
C9 C 0.6509(4) 0.8296(4) -0.0412(2) 0.0501(13) Uani 1 1 d . . .
H9 H 0.7157 0.8062 -0.0315 0.060 Uiso 1 1 calc R . .
C10 C 0.5773(4) 0.8523(3) 0.0072(2) 0.0408(11) Uani 1 1 d . . .
C11 C 0.9636(3) 0.7374(3) 0.0828(2) 0.0320(10) Uani 1 1 d . . .
C12 C 1.0742(3) 0.7259(3) 0.0608(2) 0.0340(10) Uani 1 1 d . . .
C13 C 1.1050(3) 0.7308(3) -0.0037(2) 0.0374(10) Uani 1 1 d . . .
H13 H 1.0563 0.7417 -0.0333 0.045 Uiso 1 1 calc R . .
C14 C 1.2069(3) 0.7194(3) -0.0229(3) 0.0401(11) Uani 1 1 d . . .
H14 H 1.2280 0.7225 -0.0656 0.048 Uiso 1 1 calc R . .
C15 C 1.2790(3) 0.7029(3) 0.0224(2) 0.0349(10) Uani 1 1 d . . .
C16 C 1.3868(3) 0.6885(3) 0.0062(3) 0.0408(11) Uani 1 1 d . . .
H16 H 1.4121 0.6928 -0.0358 0.049 Uiso 1 1 calc R . .
C17 C 1.4523(4) 0.6683(3) 0.0529(3) 0.0454(12) Uani 1 1 d . . .
H17 H 1.5221 0.6575 0.0424 0.054 Uiso 1 1 calc R . .
C18 C 1.4155(3) 0.6637(3) 0.1167(3) 0.0461(12) Uani 1 1 d . . .
H18 H 1.4616 0.6506 0.1477 0.055 Uiso 1 1 calc R . .
C19 C 1.3132(3) 0.6783(3) 0.1342(2) 0.0390(11) Uani 1 1 d . . .
H19 H 1.2898 0.6754 0.1766 0.047 Uiso 1 1 calc R . .
C20 C 1.2438(3) 0.6976(3) 0.0869(2) 0.0333(10) Uani 1 1 d . . .
C21 C 1.0965(3) 0.7155(3) 0.3290(2) 0.0331(10) Uani 1 1 d . . .
C22 C 1.1279(3) 0.7278(3) 0.3931(2) 0.0304(9) Uani 1 1 d . . .
C23 C 1.2318(3) 0.7239(3) 0.4058(2) 0.0364(10) Uani 1 1 d . . .
H23 H 1.2830 0.7152 0.3737 0.044 Uiso 1 1 calc R . .
C24 C 1.2567(3) 0.7328(3) 0.4657(2) 0.0397(11) Uani 1 1 d . . .
H24 H 1.3253 0.7317 0.4743 0.048 Uiso 1 1 calc R . .
C25 C 1.1789(3) 0.7439(3) 0.5143(2) 0.0355(10) Uani 1 1 d . . .
C26 C 1.1987(4) 0.7470(3) 0.5778(2) 0.0403(11) Uani 1 1 d . . .
H26 H 1.2660 0.7459 0.5890 0.048 Uiso 1 1 calc R . .
C27 C 1.1193(4) 0.7517(3) 0.6232(3) 0.0426(11) Uani 1 1 d . . .
H27 H 1.1329 0.7536 0.6651 0.051 Uiso 1 1 calc R . .
C28 C 1.0168(4) 0.7537(3) 0.6072(2) 0.0382(11) Uani 1 1 d . . .
H28 H 0.9637 0.7551 0.6388 0.046 Uiso 1 1 calc R . .
C29 C 0.9946(3) 0.7537(3) 0.5461(2) 0.0354(10) Uani 1 1 d . . .
H29 H 0.9267 0.7578 0.5357 0.042 Uiso 1 1 calc R . .
C30 C 1.0758(3) 0.7474(3) 0.4982(2) 0.0298(9) Uani 1 1 d . . .
C31 C 0.6929(3) 0.8127(3) 0.4237(2) 0.0304(9) Uani 1 1 d . . .
C32 C 0.5880(3) 0.8486(3) 0.4448(2) 0.0334(10) Uani 1 1 d . . .
C33 C 0.5628(3) 0.8680(3) 0.5074(2) 0.0392(11) Uani 1 1 d . . .
H33 H 0.6113 0.8584 0.5372 0.047 Uiso 1 1 calc R . .
C34 C 0.4657(3) 0.9013(4) 0.5236(3) 0.0455(12) Uani 1 1 d . . .
H34 H 0.4477 0.9145 0.5649 0.055 Uiso 1 1 calc R . .
C35 C 0.3927(3) 0.9157(3) 0.4785(2) 0.0385(11) Uani 1 1 d . . .
C36 C 0.2913(3) 0.9536(4) 0.4913(3) 0.0470(13) Uani 1 1 d . . .
H36 H 0.2703 0.9699 0.5315 0.056 Uiso 1 1 calc R . .
C37 C 0.2248(3) 0.9659(3) 0.4445(3) 0.0458(12) Uani 1 1 d . . .
H37 H 0.1587 0.9902 0.4536 0.055 Uiso 1 1 calc R . .
C38 C 0.2542(3) 0.9428(3) 0.3834(3) 0.0404(11) Uani 1 1 d . . .
H38 H 0.2076 0.9519 0.3524 0.048 Uiso 1 1 calc R . .
C39 C 0.3520(3) 0.9065(3) 0.3689(2) 0.0363(10) Uani 1 1 d . . .
H39 H 0.3715 0.8906 0.3284 0.044 Uiso 1 1 calc R . .
C40 C 0.4224(3) 0.8938(3) 0.4167(2) 0.0317(9) Uani 1 1 d . . .
C50 C 0.4627(3) 0.6706(3) 0.2850(2) 0.0398(11) Uani 1 1 d . . .
H50 H 0.4598 0.7009 0.2458 0.048 Uiso 1 1 calc R . .
C51 C 0.4232(4) 0.5919(3) 0.2939(3) 0.0494(13) Uani 1 1 d . . .
H51 H 0.3942 0.5699 0.2609 0.059 Uiso 1 1 calc R . .
C52 C 0.4261(4) 0.5455(3) 0.3512(3) 0.0456(12) Uani 1 1 d . . .
H52 H 0.4017 0.4913 0.3571 0.055 Uiso 1 1 calc R . .
C53 C 0.4666(3) 0.5816(3) 0.3997(2) 0.0402(11) Uani 1 1 d . . .
H53 H 0.4672 0.5532 0.4396 0.048 Uiso 1 1 calc R . .
C54 C 0.5062(3) 0.6610(3) 0.3878(2) 0.0345(10) Uani 1 1 d . . .
H54 H 0.5346 0.6846 0.4204 0.041 Uiso 1 1 calc R . .
C55 C 0.5451(3) 1.0135(3) 0.2790(2) 0.0391(11) Uani 1 1 d . . .
H55 H 0.4878 0.9960 0.2620 0.047 Uiso 1 1 calc R . .
C56 C 0.5513(4) 1.1002(3) 0.2844(3) 0.0462(12) Uani 1 1 d . . .
H56 H 0.4980 1.1394 0.2724 0.055 Uiso 1 1 calc R . .
C57 C 0.6372(4) 1.1278(3) 0.3076(3) 0.0477(12) Uani 1 1 d . . .
H57 H 0.6435 1.1857 0.3113 0.057 Uiso 1 1 calc R . .
C58 C 0.7130(4) 1.0671(3) 0.3251(3) 0.0435(11) Uani 1 1 d . . .
H58 H 0.7726 1.0834 0.3400 0.052 Uiso 1 1 calc R . .
C59 C 0.7001(3) 0.9811(3) 0.3205(2) 0.0379(10) Uani 1 1 d . . .
H59 H 0.7509 0.9406 0.3341 0.046 Uiso 1 1 calc R . .
C60 C 0.7790(3) 0.9483(3) 0.1587(2) 0.0350(10) Uani 1 1 d . . .
H60 H 0.7569 0.9181 0.1959 0.042 Uiso 1 1 calc R . .
C61 C 0.8010(4) 1.0333(3) 0.1611(2) 0.0398(11) Uani 1 1 d . . .
H61 H 0.7936 1.0594 0.1990 0.048 Uiso 1 1 calc R . .
C62 C 0.8342(4) 1.0776(3) 0.1056(3) 0.0426(11) Uani 1 1 d . . .
H62 H 0.8501 1.1342 0.1056 0.051 Uiso 1 1 calc R . .
C63 C 0.8434(4) 1.0372(3) 0.0507(3) 0.0425(11) Uani 1 1 d . . .
H63 H 0.8650 1.0663 0.0130 0.051 Uiso 1 1 calc R . .
C64 C 0.8203(3) 0.9526(3) 0.0519(2) 0.0380(10) Uani 1 1 d . . .
H64 H 0.8272 0.9255 0.0145 0.046 Uiso 1 1 calc R . .
C65 C 0.6689(4) 0.6089(3) 0.1376(3) 0.0416(11) Uani 1 1 d . . .
H65 H 0.6478 0.6343 0.1748 0.050 Uiso 1 1 calc R . .
C66 C 0.6492(4) 0.5242(4) 0.1336(3) 0.0579(15) Uani 1 1 d . . .
H66 H 0.6157 0.4937 0.1671 0.069 Uiso 1 1 calc R . .
C67 C 0.6803(5) 0.4873(5) 0.0793(4) 0.084(2) Uani 1 1 d . . .
H67 H 0.6678 0.4308 0.0749 0.101 Uiso 1 1 calc R . .
C68 C 0.7305(6) 0.5341(5) 0.0308(5) 0.109(4) Uani 1 1 d . . .
H68 H 0.7526 0.5096 -0.0066 0.131 Uiso 1 1 calc R . .
C69 C 0.7476(5) 0.6181(4) 0.0386(3) 0.071(2) Uani 1 1 d . . .
H69 H 0.7822 0.6493 0.0059 0.085 Uiso 1 1 calc R . .
C70 C 1.0752(4) 0.5276(3) 0.1545(3) 0.0538(14) Uani 1 1 d . . .
H70 H 1.0594 0.5585 0.1170 0.065 Uiso 1 1 calc R . .
C71 C 1.0803(5) 0.4392(4) 0.1563(4) 0.0709(19) Uani 1 1 d . . .
H71 H 1.0674 0.4115 0.1212 0.085 Uiso 1 1 calc R . .
C72 C 1.1050(6) 0.3935(4) 0.2116(4) 0.082(2) Uani 1 1 d . . .
H72 H 1.1104 0.3340 0.2141 0.099 Uiso 1 1 calc R . .
C73 C 1.1222(6) 0.4377(4) 0.2646(4) 0.082(2) Uani 1 1 d . . .
H73 H 1.1379 0.4084 0.3027 0.098 Uiso 1 1 calc R . .
C74 C 1.1148(5) 0.5263(4) 0.2574(3) 0.0621(16) Uani 1 1 d . . .
H74 H 1.1264 0.5561 0.2918 0.075 Uiso 1 1 calc R . .
C75 C 1.1837(3) 0.8721(3) 0.2146(2) 0.0380(10) Uani 1 1 d . . .
H75 H 1.2180 0.8345 0.2432 0.046 Uiso 1 1 calc R . .
C76 C 1.2174(4) 0.9535(3) 0.2010(3) 0.0452(12) Uani 1 1 d . . .
H76 H 1.2727 0.9697 0.2207 0.054 Uiso 1 1 calc R . .
C77 C 1.1689(4) 1.0101(3) 0.1583(3) 0.0485(13) Uani 1 1 d . . .
H77 H 1.1909 1.0646 0.1481 0.058 Uiso 1 1 calc R . .
C78 C 1.0866(4) 0.9830(3) 0.1312(2) 0.0405(11) Uani 1 1 d . . .
H78 H 1.0512 1.0194 0.1024 0.049 Uiso 1 1 calc R . .
C79 C 1.0568(3) 0.9015(3) 0.1471(2) 0.0364(10) Uani 1 1 d . . .
H79 H 1.0011 0.8844 0.1282 0.044 Uiso 1 1 calc R . .
C80 C 0.9336(3) 0.9389(3) 0.4204(2) 0.0324(9) Uani 1 1 d . . .
H80 H 0.9155 0.9214 0.4621 0.039 Uiso 1 1 calc R . .
C81 C 0.9598(3) 1.0221(3) 0.4058(2) 0.0370(10) Uani 1 1 d . . .
H81 H 0.9591 1.0598 0.4373 0.044 Uiso 1 1 calc R . .
C82 C 0.9869(3) 1.0482(3) 0.3440(2) 0.0389(11) Uani 1 1 d . . .
H82 H 1.0063 1.1034 0.3332 0.047 Uiso 1 1 calc R . .
C83 C 0.9847(4) 0.9910(3) 0.2985(3) 0.0414(11) Uani 1 1 d . . .
H83 H 1.0006 1.0077 0.2563 0.050 Uiso 1 1 calc R . .
C84 C 0.9589(3) 0.9091(3) 0.3163(2) 0.0337(10) Uani 1 1 d . . .
H84 H 0.9590 0.8704 0.2855 0.040 Uiso 1 1 calc R . .
C85 C 0.9247(4) 0.5625(3) 0.4214(3) 0.0522(14) Uani 1 1 d . . .
H85 H 0.9771 0.5697 0.3899 0.063 Uiso 1 1 calc R . .
C86 C 0.9061(6) 0.4814(4) 0.4444(4) 0.089(3) Uani 1 1 d . . .
H86 H 0.9445 0.4345 0.4286 0.106 Uiso 1 1 calc R . .
C87 C 0.8303(8) 0.4703(4) 0.4910(4) 0.114(4) Uani 1 1 d . . .
H87 H 0.8188 0.4158 0.5093 0.136 Uiso 1 1 calc R . .
C88 C 0.7710(7) 0.5409(4) 0.5107(4) 0.110(4) Uani 1 1 d . . .
H88 H 0.7153 0.5345 0.5400 0.132 Uiso 1 1 calc R . .
C89 C 0.7948(4) 0.6201(3) 0.4867(3) 0.0563(16) Uani 1 1 d . . .
H89 H 0.7569 0.6678 0.5016 0.068 Uiso 1 1 calc R . .
N90 N 0.7911(3) 0.5920(2) 0.27448(19) 0.0345(8) Uani 1 1 d D . .
C90 C 0.8359(4) 0.5359(3) 0.2352(3) 0.0457(12) Uani 1 1 d D . .
H90 H 0.8805 0.5548 0.2019 0.055 Uiso 1 1 calc R . .
C91 C 0.8173(4) 0.4496(3) 0.2431(3) 0.0531(14) Uani 1 1 d D . .
H91 H 0.8499 0.4108 0.2159 0.064 Uiso 1 1 calc R . .
C92 C 0.7498(4) 0.4229(3) 0.2919(3) 0.0559(15) Uani 1 1 d D . .
H92 H 0.7338 0.3661 0.2971 0.067 Uiso 1 1 calc R . .
C93 C 0.7069(4) 0.4800(3) 0.3322(3) 0.0553(15) Uani 1 1 d D . .
H93 H 0.6628 0.4625 0.3663 0.066 Uiso 1 1 calc R . .
C94 C 0.7288(4) 0.5631(3) 0.3223(3) 0.0462(13) Uani 1 1 d D . .
H94 H 0.6987 0.6017 0.3503 0.055 Uiso 1 1 calc R . .
O115 O 0.1265(10) 0.2276(9) 0.0866(7) 0.081(4) Uani 0.50 1 d PU A 1
O11F O 0.1102(10) 0.1852(8) 0.0815(6) 0.076(4) Uani 0.50 1 d PU B 2
O120 O 0.7498(9) 0.8376(7) 0.7205(5) 0.057(3) Uani 0.38 1 d PU C 1
N12G N 0.5329(13) 0.3454(9) 0.1383(6) 0.128(4) Uani 0.50 1 d PDU D 1
C12G C 0.5602(12) 0.3236(10) 0.1965(7) 0.122(4) Uani 0.50 1 d PDU D 1
H12G H 0.6237 0.2947 0.2030 0.147 Uiso 0.50 1 calc PR D 1
C12H C 0.4926(16) 0.3445(11) 0.2476(6) 0.135(5) Uani 0.50 1 d PDU D 1
H12H H 0.5102 0.3304 0.2888 0.162 Uiso 0.50 1 calc PR D 1
C12I C 0.3999(14) 0.3863(11) 0.2357(8) 0.133(5) Uani 0.50 1 d PDU D 1
H12I H 0.3533 0.3997 0.2693 0.159 Uiso 0.50 1 calc PR D 1
C12J C 0.3742(13) 0.4085(12) 0.1765(10) 0.143(5) Uani 0.50 1 d PDU D 1
H12J H 0.3116 0.4381 0.1687 0.172 Uiso 0.50 1 calc PR D 1
C12K C 0.4427(15) 0.3864(11) 0.1287(7) 0.140(5) Uani 0.50 1 d PDU D 1
H12K H 0.4257 0.4007 0.0874 0.168 Uiso 0.50 1 calc PR D 1
O121 O 0.7197(8) 0.8061(7) 0.6543(6) 0.059(3) Uani 0.38 1 d PU E 2
O12M O 0.365(2) 0.4384(18) 0.0968(15) 0.121(9) Uani 0.25 1 d PU F 2
N120 N 0.7330(18) 0.7973(15) 0.7378(8) 0.092(5) Uani 0.25 1 d PDU G 3
C120 C 0.7498(19) 0.8675(12) 0.7005(11) 0.096(5) Uani 0.25 1 d PDU G 3
H120 H 0.7525 0.9194 0.7180 0.116 Uiso 0.25 1 calc PR G 3
C121 C 0.7634(19) 0.8637(11) 0.6354(11) 0.091(5) Uani 0.25 1 d PDU G 3
H121 H 0.7755 0.9128 0.6093 0.109 Uiso 0.25 1 calc PR G 3
C122 C 0.7588(15) 0.7869(12) 0.6101(8) 0.076(4) Uani 0.25 1 d PDU G 3
H122 H 0.7665 0.7834 0.5667 0.091 Uiso 0.25 1 calc PR G 3
C123 C 0.7429(13) 0.7166(10) 0.6488(8) 0.055(4) Uani 0.25 1 d PDU G 3
H123 H 0.7415 0.6636 0.6325 0.066 Uiso 0.25 1 calc PR G 3
C124 C 0.7292(16) 0.7241(12) 0.7116(8) 0.088(5) Uani 0.25 1 d PDU G 3
H124 H 0.7163 0.6753 0.7378 0.105 Uiso 0.25 1 calc PR G 3
O125 O 0.6610(5) 0.2826(5) 0.1661(4) 0.0470(17) Uani 0.50 1 d PU H 3
O126 O 0.4008(10) 0.3888(10) 0.1594(7) 0.042(3) Uani 0.25 1 d PU I 3
O127 O 0.4765(10) 0.3035(9) 0.2471(7) 0.107(4) Uani 0.50 1 d PU J 3

loop_
_atom_site_aniso_label
_atom_site_aniso_U_11
_atom_site_aniso_U_22
_atom_site_aniso_U_33
_atom_site_aniso_U_23
_atom_site_aniso_U_13
_atom_site_aniso_U_12
Ni1 0.0244(3) 0.0345(4) 0.0271(4) 0.0013(3) -0.0005(3) -0.0015(3)
Ni2 0.0255(3) 0.0389(4) 0.0295(5) -0.0020(3) 0.0007(3) -0.0036(3)
Ni3 0.0275(4) 0.0371(4) 0.0296(5) -0.0006(3) 0.0017(3) -0.0017(3)
Ni4 0.0218(3) 0.0321(4) 0.0313(5) 0.0011(3) 0.0015(3) -0.0001(3)
Ni5 0.0241(3) 0.0321(4) 0.0299(5) 0.0011(3) 0.0006(3) -0.0013(3)
O1 0.0257(13) 0.0407(15) 0.0286(18) 0.0000(13) -0.0009(12) 0.0021(11)
O2 0.0315(14) 0.0399(15) 0.0245(18) 0.0017(13) -0.0042(12) 0.0006(11)
O3 0.0286(14) 0.0455(17) 0.0300(19) -0.0029(14) 0.0020(13) -0.0023(12)
O4 0.0209(13) 0.0444(16) 0.0326(19) -0.0004(13) 0.0008(12) -0.0009(11)
O5 0.0272(14) 0.0488(17) 0.0323(19) 0.0006(14) 0.0029(13) 0.0022(12)
O6 0.0270(13) 0.0436(16) 0.0237(18) -0.0006(13) -0.0012(12) -0.0023(11)
O7 0.0225(13) 0.0371(15) 0.0286(17) -0.0008(12) -0.0014(12) 0.0016(11)
O8 0.0195(12) 0.0389(15) 0.0324(18) -0.0015(13) 0.0036(12) 0.0020(11)
O100 0.053(3) 0.067(3) 0.223(8) 0.013(4) 0.030(4) 0.001(2)
O101 0.148(6) 0.099(4) 0.072(4) -0.018(3) -0.038(4) 0.014(4)
O102 0.064(3) 0.115(4) 0.080(4) -0.022(3) 0.011(3) 0.022(3)
O105 0.084(3) 0.073(3) 0.084(4) 0.015(3) -0.015(3) 0.000(2)
O106 0.072(3) 0.077(3) 0.039(3) 0.003(2) 0.002(2) -0.015(2)
O107 0.086(3) 0.116(4) 0.067(3) -0.020(3) 0.028(3) -0.048(3)
N1 0.0325(18) 0.045(2) 0.028(2) 0.0002(16) -0.0033(16) -0.0070(15)
N2 0.0273(16) 0.0370(18) 0.029(2) 0.0025(15) -0.0023(15) -0.0021(13)
N3 0.0294(17) 0.0365(18) 0.028(2) -0.0012(15) 0.0049(15) -0.0069(14)
N4 0.0268(16) 0.0339(17) 0.032(2) -0.0035(15) 0.0036(15) -0.0030(13)
N5 0.0267(16) 0.0342(17) 0.035(2) 0.0010(15) 0.0025(15) 0.0003(13)
N6 0.0239(16) 0.0361(18) 0.032(2) 0.0029(15) -0.0018(15) 0.0014(13)
N7 0.0245(16) 0.0347(17) 0.028(2) -0.0029(15) -0.0008(14) 0.0009(13)
N8 0.0229(16) 0.0355(17) 0.030(2) 0.0015(15) 0.0074(14) -0.0006(13)
N50 0.0251(16) 0.0386(18) 0.030(2) 0.0006(16) 0.0006(15) -0.0022(13)
N55 0.0285(17) 0.0373(18) 0.028(2) 0.0021(15) -0.0005(15) -0.0007(14)
N60 0.0261(16) 0.0388(19) 0.033(2) 0.0002(16) -0.0005(15) -0.0038(14)
N65 0.0310(18) 0.048(2) 0.042(3) -0.0137(18) -0.0025(17) -0.0025(15)
N70 0.0336(19) 0.041(2) 0.052(3) 0.0025(19) 0.0049(18) 0.0021(15)
N75 0.0294(17) 0.0373(18) 0.033(2) -0.0034(16) 0.0032(15) -0.0031(14)
N80 0.0240(15) 0.0335(17) 0.029(2) -0.0004(15) 0.0014(14) 0.0011(13)
N85 0.0326(18) 0.0342(18) 0.034(2) 0.0036(16) -0.0001(16) 0.0004(14)
N100 0.054(3) 0.046(2) 0.059(3) 0.003(2) 0.005(2) 0.0022(19)
N105 0.073(3) 0.056(3) 0.049(3) -0.014(2) 0.003(3) -0.020(2)
C1 0.0227(18) 0.035(2) 0.034(3) 0.0040(18) -0.0027(17) -0.0034(15)
C2 0.029(2) 0.038(2) 0.030(3) 0.0006(18) -0.0039(18) -0.0050(16)
C3 0.032(2) 0.046(2) 0.044(3) 0.005(2) -0.011(2) -0.0025(18)
C4 0.037(2) 0.055(3) 0.048(4) 0.009(2) -0.016(2) -0.003(2)
C5 0.047(3) 0.054(3) 0.035(3) 0.011(2) -0.014(2) -0.017(2)
C6 0.055(3) 0.068(3) 0.046(4) 0.010(3) -0.021(3) -0.016(3)
C7 0.073(4) 0.084(4) 0.035(4) 0.013(3) -0.021(3) -0.030(3)
C8 0.072(4) 0.084(4) 0.035(4) 0.000(3) -0.001(3) -0.033(3)
C9 0.049(3) 0.077(4) 0.026(3) -0.001(2) -0.001(2) -0.021(3)
C10 0.044(3) 0.051(3) 0.029(3) 0.003(2) -0.006(2) -0.017(2)
C11 0.032(2) 0.034(2) 0.030(3) 0.0007(18) 0.0005(18) -0.0032(16)
C12 0.033(2) 0.034(2) 0.034(3) -0.0004(18) 0.006(2) -0.0033(16)
C13 0.035(2) 0.045(2) 0.031(3) 0.001(2) 0.0014(19) -0.0009(18)
C14 0.035(2) 0.044(2) 0.039(3) -0.001(2) 0.007(2) -0.0017(18)
C15 0.034(2) 0.036(2) 0.035(3) -0.0055(19) 0.0070(19) -0.0051(17)
C16 0.033(2) 0.045(2) 0.044(3) -0.008(2) 0.009(2) -0.0041(18)
C17 0.033(2) 0.059(3) 0.043(3) -0.008(2) 0.006(2) -0.001(2)
C18 0.029(2) 0.060(3) 0.049(3) -0.009(2) 0.002(2) -0.001(2)
C19 0.032(2) 0.051(3) 0.033(3) -0.004(2) 0.0036(19) -0.0030(18)
C20 0.0238(19) 0.039(2) 0.037(3) -0.0091(19) 0.0062(18) -0.0033(16)
C21 0.0250(19) 0.037(2) 0.035(3) 0.0043(19) 0.0029(18) 0.0028(16)
C22 0.0241(18) 0.034(2) 0.030(3) 0.0058(17) 0.0001(17) 0.0016(15)
C23 0.025(2) 0.046(2) 0.036(3) 0.006(2) -0.0003(18) -0.0001(17)
C24 0.027(2) 0.049(3) 0.042(3) 0.002(2) -0.006(2) -0.0047(18)
C25 0.033(2) 0.035(2) 0.038(3) 0.0009(19) -0.0066(19) 0.0009(17)
C26 0.040(2) 0.045(2) 0.036(3) -0.003(2) -0.008(2) -0.0013(19)
C27 0.049(3) 0.046(3) 0.032(3) -0.003(2) -0.009(2) 0.004(2)
C28 0.045(2) 0.036(2) 0.031(3) -0.0028(19) 0.003(2) 0.0033(18)
C29 0.035(2) 0.035(2) 0.035(3) 0.0012(19) -0.0007(19) -0.0006(17)
C30 0.031(2) 0.034(2) 0.025(3) -0.0003(17) -0.0078(17) 0.0000(16)
C31 0.029(2) 0.031(2) 0.030(3) -0.0002(17) 0.0047(18) -0.0017(15)
C32 0.027(2) 0.035(2) 0.038(3) 0.0002(19) 0.0020(19) -0.0032(16)
C33 0.031(2) 0.057(3) 0.030(3) -0.007(2) -0.0021(19) -0.0007(19)
C34 0.032(2) 0.070(3) 0.034(3) -0.012(2) 0.001(2) 0.005(2)
C35 0.027(2) 0.052(3) 0.035(3) -0.006(2) 0.0016(19) 0.0017(18)
C36 0.028(2) 0.071(3) 0.042(3) -0.015(3) 0.003(2) 0.005(2)
C37 0.026(2) 0.064(3) 0.047(3) -0.016(3) 0.001(2) 0.009(2)
C38 0.026(2) 0.052(3) 0.042(3) -0.006(2) -0.0067(19) 0.0085(18)
C39 0.028(2) 0.048(2) 0.032(3) -0.002(2) 0.0015(18) 0.0003(17)
C40 0.0233(18) 0.037(2) 0.034(3) 0.0016(18) 0.0011(17) -0.0004(15)
C50 0.039(2) 0.047(3) 0.032(3) 0.004(2) 0.001(2) -0.0115(19)
C51 0.058(3) 0.048(3) 0.045(3) -0.004(2) -0.006(3) -0.020(2)
C52 0.044(3) 0.043(2) 0.050(3) 0.008(2) 0.000(2) -0.014(2)
C53 0.037(2) 0.049(3) 0.033(3) 0.009(2) 0.000(2) -0.0045(19)
C54 0.028(2) 0.039(2) 0.035(3) 0.0047(19) -0.0003(18) -0.0030(16)
C55 0.036(2) 0.039(2) 0.043(3) 0.000(2) -0.009(2) -0.0009(18)
C56 0.045(3) 0.043(3) 0.050(4) 0.001(2) -0.011(2) 0.004(2)
C57 0.059(3) 0.038(2) 0.048(3) -0.007(2) -0.009(3) -0.002(2)
C58 0.038(2) 0.052(3) 0.043(3) -0.003(2) -0.007(2) -0.011(2)
C59 0.036(2) 0.040(2) 0.037(3) 0.003(2) -0.003(2) -0.0067(18)
C60 0.034(2) 0.039(2) 0.032(3) 0.0008(19) -0.0028(19) -0.0024(17)
C61 0.043(2) 0.042(2) 0.035(3) -0.003(2) -0.007(2) -0.0054(19)
C62 0.048(3) 0.038(2) 0.042(3) 0.001(2) -0.006(2) -0.0094(19)
C63 0.043(2) 0.045(3) 0.040(3) 0.004(2) -0.005(2) -0.008(2)
C64 0.037(2) 0.043(2) 0.034(3) 0.002(2) -0.0026(19) -0.0045(18)
C65 0.039(2) 0.040(2) 0.046(3) -0.005(2) -0.007(2) -0.0036(19)
C66 0.048(3) 0.048(3) 0.079(5) -0.007(3) -0.005(3) -0.007(2)
C67 0.069(4) 0.068(4) 0.121(7) -0.050(4) 0.018(4) -0.024(3)
C68 0.098(6) 0.099(6) 0.135(8) -0.076(6) 0.062(6) -0.050(5)
C69 0.069(4) 0.076(4) 0.074(5) -0.043(4) 0.027(3) -0.034(3)
C70 0.058(3) 0.043(3) 0.059(4) -0.008(3) 0.007(3) -0.005(2)
C71 0.082(4) 0.042(3) 0.086(5) -0.008(3) 0.014(4) -0.005(3)
C72 0.082(5) 0.043(3) 0.118(7) 0.008(4) -0.003(4) 0.004(3)
C73 0.092(5) 0.050(3) 0.100(6) 0.019(4) -0.020(4) -0.002(3)
C74 0.068(4) 0.049(3) 0.069(5) 0.010(3) -0.019(3) -0.002(3)
C75 0.030(2) 0.046(2) 0.039(3) -0.005(2) -0.0025(19) -0.0080(18)
C76 0.035(2) 0.056(3) 0.046(3) -0.007(2) 0.001(2) -0.014(2)
C77 0.048(3) 0.046(3) 0.052(4) -0.005(2) 0.010(2) -0.016(2)
C78 0.042(2) 0.041(2) 0.037(3) 0.002(2) -0.001(2) -0.0020(19)
C79 0.033(2) 0.041(2) 0.036(3) -0.003(2) -0.0028(19) -0.0071(17)
C80 0.0250(19) 0.039(2) 0.032(3) -0.0017(19) 0.0008(17) -0.0013(16)
C81 0.034(2) 0.035(2) 0.042(3) -0.005(2) -0.001(2) 0.0011(17)
C82 0.038(2) 0.036(2) 0.041(3) -0.001(2) 0.005(2) 0.0000(17)
C83 0.041(2) 0.041(2) 0.038(3) 0.005(2) 0.007(2) -0.0008(19)
C84 0.033(2) 0.033(2) 0.034(3) -0.0026(18) 0.0015(19) 0.0022(16)
C85 0.055(3) 0.038(2) 0.057(4) 0.007(2) 0.017(3) 0.005(2)
C86 0.124(6) 0.033(3) 0.094(6) 0.004(3) 0.056(5) 0.010(3)
C87 0.170(9) 0.034(3) 0.119(7) 0.011(4) 0.087(7) -0.006(4)
C88 0.150(8) 0.040(3) 0.120(7) 0.009(4) 0.096(6) -0.004(4)
C89 0.062(3) 0.040(3) 0.059(4) 0.005(2) 0.029(3) 0.001(2)
N90 0.0268(16) 0.0357(18) 0.040(2) 0.0014(16) -0.0025(16) 0.0007(14)
C90 0.041(2) 0.041(2) 0.053(4) -0.002(2) 0.004(2) -0.0011(19)
C91 0.056(3) 0.034(2) 0.069(4) -0.009(2) -0.009(3) 0.002(2)
C92 0.053(3) 0.036(2) 0.078(5) 0.013(3) -0.014(3) -0.007(2)
C93 0.041(3) 0.048(3) 0.073(4) 0.014(3) 0.006(3) -0.008(2)
C94 0.035(2) 0.042(2) 0.059(4) 0.002(2) 0.006(2) -0.0015(19)
O115 0.059(5) 0.112(8) 0.071(7) -0.007(7) 0.002(5) -0.003(6)
O11F 0.067(6) 0.085(6) 0.064(6) 0.024(6) 0.015(5) 0.017(5)
O120 0.061(5) 0.055(5) 0.049(6) 0.030(5) -0.003(5) -0.005(4)
N12G 0.169(11) 0.131(10) 0.092(7) 0.014(7) -0.022(8) -0.068(8)
C12G 0.172(11) 0.121(10) 0.080(8) 0.001(8) -0.006(8) -0.061(8)
C12H 0.179(12) 0.131(11) 0.097(8) -0.011(9) -0.004(8) -0.032(9)
C12I 0.176(12) 0.125(11) 0.100(8) 0.005(9) -0.012(9) -0.044(9)
C12J 0.182(12) 0.150(11) 0.103(9) -0.001(9) -0.015(9) -0.051(9)
C12K 0.177(12) 0.149(11) 0.101(8) 0.005(9) -0.014(9) -0.053(9)
O121 0.052(5) 0.062(5) 0.059(6) 0.002(5) -0.003(5) 0.003(4)
O12M 0.116(12) 0.117(11) 0.130(12) -0.006(9) 0.000(9) -0.012(9)
N120 0.120(11) 0.096(10) 0.061(10) -0.018(7) -0.026(10) 0.021(10)
C120 0.115(11) 0.094(10) 0.080(10) -0.010(8) -0.026(10) 0.017(10)
C121 0.104(11) 0.084(9) 0.082(10) -0.003(8) -0.015(10) 0.013(10)
C122 0.071(9) 0.085(9) 0.068(9) -0.003(7) -0.015(9) 0.022(9)
C123 0.048(8) 0.065(8) 0.050(9) -0.012(7) -0.030(8) 0.036(7)
C124 0.107(10) 0.095(9) 0.061(9) -0.012(8) -0.019(9) 0.016(9)
O125 0.038(3) 0.056(4) 0.046(4) -0.002(3) 0.003(3) -0.003(3)
O126 0.027(5) 0.059(7) 0.037(7) -0.014(6) 0.010(5) 0.003(5)
O127 0.098(7) 0.107(7) 0.115(8) -0.020(6) -0.004(6) 0.006(6)

loop_
_atom_type_symbol
_atom_type_description
_atom_type_scat_dispersion_real
_atom_type_scat_dispersion_imag
_atom_type_scat_source
C C 0.0181 0.0091 'International Tables Vol C Tables 4.2.6.8 and 6.1.1.4'
H H 0.0000 0.0000 'International Tables Vol C Tables 4.2.6.8 and 6.1.1.4'
N N 0.0311 0.0180 'International Tables Vol C Tables 4.2.6.8 and 6.1.1.4'
O O 0.0492 0.0322 'International Tables Vol C Tables 4.2.6.8 and 6.1.1.4'
Ni Ni -3.0029 0.5091 'International Tables Vol C Tables 4.2.6.8 and 6.1.1.4'

loop_
_geom_angle_atom_site_label_1
_geom_angle_atom_site_label_2
_geom_angle_atom_site_label_3
_geom_angle
O2 Ni1 N8 84.61(13)
O2 Ni1 N7 160.55(13)
N8 Ni1 N7 75.95(13)
O2 Ni1 N50 92.90(13)
N8 Ni1 N50 95.51(14)
N7 Ni1 N50 88.58(14)
O2 Ni1 O1 77.93(11)
N8 Ni1 O1 161.80(13)
N7 Ni1 O1 121.47(12)
N50 Ni1 O1 90.49(13)
O2 Ni1 N55 99.71(13)
N8 Ni1 N55 93.30(14)
N7 Ni1 N55 82.08(13)
N50 Ni1 N55 165.23(13)
O1 Ni1 N55 84.72(13)
O4 Ni2 N2 84.72(13)
O4 Ni2 N65 90.22(15)
N2 Ni2 N65 95.33(15)
O4 Ni2 N60 94.41(14)
N2 Ni2 N60 92.84(14)
N65 Ni2 N60 170.95(16)
O4 Ni2 O3 77.05(12)
N2 Ni2 O3 161.52(14)
N65 Ni2 O3 87.84(13)
N60 Ni2 O3 85.64(12)
O4 Ni2 N1 159.90(13)
N2 Ni2 N1 75.19(14)
N65 Ni2 N1 92.16(15)
N60 Ni2 N1 86.16(14)
O3 Ni2 N1 122.97(13)
O6 Ni3 N4 83.75(13)
O6 Ni3 N3 158.77(14)
N4 Ni3 N3 75.05(14)
O6 Ni3 N70 93.06(14)
N4 Ni3 N70 96.69(15)
N3 Ni3 N70 88.49(15)
O6 Ni3 O5 77.63(12)
N4 Ni3 O5 160.91(13)
N3 Ni3 O5 123.58(13)
N70 Ni3 O5 88.56(15)
O6 Ni3 N75 100.65(13)
N4 Ni3 N75 95.31(14)
N3 Ni3 N75 82.57(14)
N70 Ni3 N75 162.66(14)
O5 Ni3 N75 84.11(14)
O8 Ni4 N6 84.82(13)
O8 Ni4 N85 91.91(14)
N6 Ni4 N85 96.43(14)
O8 Ni4 N80 93.71(13)
N6 Ni4 N80 89.83(14)
N85 Ni4 N80 171.94(15)
O8 Ni4 N5 161.13(13)
N6 Ni4 N5 76.32(15)
N85 Ni4 N5 90.93(14)
N80 Ni4 N5 85.61(13)
O8 Ni4 O7 78.06(11)
N6 Ni4 O7 161.91(14)
N85 Ni4 O7 90.00(12)
N80 Ni4 O7 85.53(12)
N5 Ni4 O7 120.60(13)
O8 Ni5 O4 154.66(13)
O8 Ni5 O2 86.99(12)
O4 Ni5 O2 88.24(12)
O8 Ni5 O6 88.71(12)
O4 Ni5 O6 87.11(12)
O2 Ni5 O6 159.49(13)
O8 Ni5 N90 101.10(14)
O4 Ni5 N90 104.24(15)
O2 Ni5 N90 102.28(13)
O6 Ni5 N90 98.22(13)
C1 O1 Ni1 107.1(3)
N2 O2 Ni5 120.3(2)
N2 O2 Ni1 114.7(2)
Ni5 O2 Ni1 123.60(16)
C11 O3 Ni2 107.0(3)
N4 O4 Ni5 120.6(3)
N4 O4 Ni2 115.9(3)
Ni5 O4 Ni2 123.21(13)
C21 O5 Ni3 107.0(3)
N6 O6 Ni5 118.7(2)
N6 O6 Ni3 116.1(2)
Ni5 O6 Ni3 124.63(16)
C31 O7 Ni4 106.1(2)
N8 O8 Ni5 121.0(3)
N8 O8 Ni4 116.0(2)
Ni5 O8 Ni4 123.02(13)
C2 N1 C10 118.2(4)
C2 N1 Ni2 112.0(3)
C10 N1 Ni2 129.8(3)
C1 N2 O2 113.4(3)
C1 N2 Ni2 122.4(3)
O2 N2 Ni2 123.3(2)
C12 N3 C20 119.9(4)
C12 N3 Ni3 114.6(3)
C20 N3 Ni3 125.5(3)
C11 N4 O4 114.0(4)
C11 N4 Ni3 121.5(3)
O4 N4 Ni3 123.0(3)
C22 N5 C30 119.4(4)
C22 N5 Ni4 112.6(3)
C30 N5 Ni4 128.0(3)
C21 N6 O6 113.5(3)
C21 N6 Ni4 120.9(3)
O6 N6 Ni4 123.6(2)
C32 N7 C40 118.8(4)
C32 N7 Ni1 113.8(3)
C40 N7 Ni1 127.4(3)
C31 N8 O8 113.3(3)
C31 N8 Ni1 122.0(3)
O8 N8 Ni1 122.6(3)
C54 N50 C50 117.6(4)
C54 N50 Ni1 122.4(3)
C50 N50 Ni1 119.8(3)
C55 N55 C59 117.3(4)
C55 N55 Ni1 118.7(3)
C59 N55 Ni1 122.0(3)
C60 N60 C64 118.2(4)
C60 N60 Ni2 120.2(3)
C64 N60 Ni2 121.6(3)
C69 N65 C65 117.4(5)
C69 N65 Ni2 123.1(4)
C65 N65 Ni2 119.3(3)
C74 N70 C70 117.6(5)
C74 N70 Ni3 120.9(4)
C70 N70 Ni3 121.4(4)
C79 N75 C75 116.9(4)
C79 N75 Ni3 122.2(3)
C75 N75 Ni3 119.9(3)
C84 N80 C80 118.4(4)
C84 N80 Ni4 121.2(3)
C80 N80 Ni4 120.4(3)
C85 N85 C89 117.8(4)
C85 N85 Ni4 121.1(3)
C89 N85 Ni4 121.0(3)
O101 N100 O102 118.1(6)
O101 N100 O100 119.7(6)
O102 N100 O100 121.8(7)
O106 N105 O107 119.7(6)
O106 N105 O105 119.0(5)
O107 N105 O105 121.3(6)
O1 C1 N2 125.5(4)
O1 C1 C2 122.7(4)
N2 C1 C2 111.7(4)
N1 C2 C3 122.7(5)
N1 C2 C1 117.8(4)
C3 C2 C1 119.5(4)
C4 C3 C2 119.7(5)
C3 C4 C5 119.4(5)
C4 C5 C10 118.4(5)
C4 C5 C6 122.8(5)
C10 C5 C6 118.9(5)
C7 C6 C5 119.6(5)
C6 C7 C8 121.4(6)
C9 C8 C7 120.1(6)
C8 C9 C10 119.8(6)
N1 C10 C9 118.3(5)
N1 C10 C5 121.6(5)
C9 C10 C5 120.1(5)
O3 C11 N4 125.5(4)
O3 C11 C12 123.7(4)
N4 C11 C12 110.8(4)
N3 C12 C13 122.4(4)
N3 C12 C11 117.0(4)
C13 C12 C11 120.6(4)
C14 C13 C12 119.7(5)
C13 C14 C15 119.3(5)
C14 C15 C20 118.8(4)
C14 C15 C16 122.7(4)
C20 C15 C16 118.5(5)
C17 C16 C15 119.5(5)
C16 C17 C18 120.9(4)
C19 C18 C17 121.4(5)
C18 C19 C20 118.9(5)
N3 C20 C19 119.2(4)
N3 C20 C15 120.0(4)
C19 C20 C15 120.9(4)
O5 C21 N6 125.1(5)
O5 C21 C22 123.2(4)
N6 C21 C22 111.7(4)
N5 C22 C23 121.6(4)
N5 C22 C21 116.9(4)
C23 C22 C21 121.5(4)
C24 C23 C22 119.3(4)
C23 C24 C25 120.1(4)
C24 C25 C26 123.3(4)
C24 C25 C30 117.7(4)
C26 C25 C30 119.0(4)
C27 C26 C25 120.1(5)
C26 C27 C28 120.8(5)
C29 C28 C27 120.7(4)
C28 C29 C30 119.5(4)
N5 C30 C25 121.8(4)
N5 C30 C29 118.3(4)
C25 C30 C29 119.8(4)
O7 C31 N8 126.5(4)
O7 C31 C32 122.5(4)
N8 C31 C32 111.0(4)
N7 C32 C33 122.7(4)
N7 C32 C31 115.8(4)
C33 C32 C31 121.5(4)
C34 C33 C32 118.6(5)
C33 C34 C35 120.6(5)
C34 C35 C40 118.0(4)
C34 C35 C36 123.7(5)
C40 C35 C36 118.2(5)
C37 C36 C35 120.2(5)
C36 C37 C38 121.4(4)
C39 C38 C37 120.4(5)
C38 C39 C40 119.0(4)
N7 C40 C35 121.3(4)
N7 C40 C39 117.9(4)
C35 C40 C39 120.8(4)
N50 C50 C51 122.1(5)
C52 C51 C50 120.5(5)
C51 C52 C53 118.0(5)
C52 C53 C54 118.9(5)
N50 C54 C53 122.9(5)
N55 C55 C56 123.0(4)
C57 C56 C55 119.5(5)
C58 C57 C56 117.7(5)
C57 C58 C59 119.7(5)
N55 C59 C58 122.8(4)
N60 C60 C61 122.9(4)
C62 C61 C60 118.1(5)
C63 C62 C61 119.3(4)
C62 C63 C64 119.5(5)
N60 C64 C63 122.1(5)
N65 C65 C66 123.5(5)
C67 C66 C65 118.1(6)
C66 C67 C68 119.4(6)
C67 C68 C69 119.0(7)
N65 C69 C68 122.5(6)
N70 C70 C71 123.8(6)
C72 C71 C70 118.0(7)
C71 C72 C73 119.6(6)
C74 C73 C72 117.4(7)
N70 C74 C73 123.7(7)
N75 C75 C76 122.5(5)
C77 C76 C75 120.0(5)
C76 C77 C78 117.4(5)
C77 C78 C79 119.6(5)
N75 C79 C78 123.5(4)
N80 C80 C81 122.4(4)
C82 C81 C80 119.0(4)
C83 C82 C81 118.8(4)
C82 C83 C84 119.2(5)
N80 C84 C83 122.3(4)
N85 C85 C86 123.1(5)
C87 C86 C85 118.9(5)
C86 C87 C88 118.8(6)
C89 C88 C87 119.2(6)
N85 C89 C88 122.0(5)
C90 N90 C94 118.1(4)
C90 N90 Ni5 120.2(3)
C94 N90 Ni5 121.7(3)
N90 C90 C91 121.4(5)
C92 C91 C90 118.6(5)
C91 C92 C93 119.3(5)
C94 C93 C92 119.2(5)
N90 C94 C93 123.2(5)
C12G N12G C12K 120.7(8)
N12G C12G C12H 119.3(8)
C12I C12H C12G 118.2(8)
C12H C12I C12J 121.5(8)
C12K C12J C12I 117.7(8)
C12J C12K N12G 122.5(8)
C120 N120 C124 118.5(8)
N120 C120 C121 120.5(8)
C122 C121 C120 119.2(8)
C123 C122 C121 119.4(8)
C122 C123 C124 119.0(8)
C123 C124 N120 123.4(8)

loop_
_geom_bond_atom_site_label_1
_geom_bond_atom_site_label_2
_geom_bond_distance
Ni1 O2 1.997(3)
Ni1 N8 2.007(4)
Ni1 N7 2.130(4)
Ni1 N50 2.134(3)
Ni1 O1 2.148(3)
Ni1 N55 2.179(4)
Ni2 O4 2.008(3)
Ni2 N2 2.031(4)
Ni2 N65 2.097(4)
Ni2 N60 2.115(4)
Ni2 O3 2.198(3)
Ni2 N1 2.217(4)
Ni3 O6 1.986(3)
Ni3 N4 2.046(4)
Ni3 N3 2.141(4)
Ni3 N70 2.148(4)
Ni3 O5 2.167(3)
Ni3 N75 2.214(4)
Ni4 O8 1.982(3)
Ni4 N6 2.036(4)
Ni4 N85 2.099(4)
Ni4 N80 2.116(3)
Ni4 N5 2.151(4)
Ni4 O7 2.186(3)
Ni5 O8 1.954(3)
Ni5 O4 1.962(3)
Ni5 O2 1.972(3)
Ni5 O6 1.974(3)
Ni5 N90 2.038(4)
O1 C1 1.283(5)
O2 N2 1.380(5)
O3 C11 1.290(6)
O4 N4 1.378(4)
O5 C21 1.289(5)
O6 N6 1.369(5)
O7 C31 1.294(5)
O8 N8 1.388(4)
O100 N100 1.223(7)
O101 N100 1.204(7)
O102 N100 1.211(6)
O105 N105 1.267(7)
O106 N105 1.237(6)
O107 N105 1.251(7)
N1 C2 1.322(6)
N1 C10 1.373(6)
N2 C1 1.306(5)
N3 C12 1.310(6)
N3 C20 1.385(5)
N4 C11 1.305(6)
N5 C22 1.351(5)
N5 C30 1.348(6)
N6 C21 1.311(5)
N7 C32 1.339(6)
N7 C40 1.376(5)
N8 C31 1.300(6)
N50 C54 1.346(6)
N50 C50 1.343(6)
N55 C55 1.333(6)
N55 C59 1.340(6)
N60 C60 1.335(6)
N60 C64 1.341(6)
N65 C69 1.329(7)
N65 C65 1.335(6)
N70 C74 1.337(8)
N70 C70 1.346(7)
N75 C79 1.336(6)
N75 C75 1.340(6)
N80 C84 1.341(6)
N80 C80 1.336(6)
N85 C85 1.324(6)
N85 C89 1.347(6)
C1 C2 1.495(7)
C2 C3 1.409(6)
C3 C4 1.352(8)
C4 C5 1.399(8)
C5 C10 1.409(7)
C5 C6 1.421(8)
C6 C7 1.356(9)
C7 C8 1.404(10)
C8 C9 1.369(8)
C9 C10 1.403(7)
C11 C12 1.490(6)
C12 C13 1.402(7)
C13 C14 1.367(6)
C14 C15 1.400(7)
C15 C20 1.415(7)
C15 C16 1.432(6)
C16 C17 1.369(8)
C17 C18 1.406(7)
C18 C19 1.369(6)
C19 C20 1.410(7)
C21 C22 1.492(7)
C22 C23 1.404(6)
C23 C24 1.365(7)
C24 C25 1.407(7)
C25 C26 1.406(7)
C25 C30 1.416(6)
C26 C27 1.366(7)
C27 C28 1.410(7)
C28 C29 1.358(7)
C29 C30 1.418(6)
C31 C32 1.492(5)
C32 C33 1.401(7)
C33 C34 1.366(6)
C34 C35 1.402(7)
C35 C40 1.406(7)
C35 C36 1.426(6)
C36 C37 1.368(8)
C37 C38 1.398(7)
C38 C39 1.383(6)
C39 C40 1.421(7)
C50 C51 1.375(7)
C51 C52 1.374(8)
C52 C53 1.381(8)
C53 C54 1.389(6)
C55 C56 1.386(7)
C56 C57 1.381(8)
C57 C58 1.371(7)
C58 C59 1.388(7)
C60 C61 1.396(6)
C61 C62 1.382(7)
C62 C63 1.369(7)
C63 C64 1.387(7)
C65 C66 1.387(7)
C66 C67 1.357(9)
C67 C68 1.375(12)
C68 C69 1.382(9)
C70 C71 1.382(8)
C71 C72 1.380(11)
C72 C73 1.416(11)
C73 C74 1.385(9)
C75 C76 1.388(7)
C76 C77 1.377(8)
C77 C78 1.377(7)
C78 C79 1.378(6)
C80 C81 1.384(6)
C81 C82 1.378(7)
C82 C83 1.380(7)
C83 C84 1.375(6)
C85 C86 1.363(8)
C86 C87 1.360(9)
C87 C88 1.377(9)
C88 C89 1.358(8)
N90 C90 1.335(6)
N90 C94 1.330(6)
C90 C91 1.393(7)
C91 C92 1.374(8)
C92 C93 1.352(8)
C93 C94 1.357(7)
N12G C12G 1.331(8)
N12G C12K 1.322(8)
C12G C12H 1.392(8)
C12H C12I 1.366(9)
C12I C12J 1.345(9)
C12J C12K 1.353(8)
N120 C120 1.331(8)
N120 C124 1.326(8)
C120 C121 1.393(8)
C121 C122 1.369(9)
C122 C123 1.345(9)
C123 C124 1.353(8)
